data_7152156
loop_
_publ_author_name
'Cametti, Massimo'
'Raatikainen, Kari'
'Metrangolo, Pierangelo'
'Pilati, Tullio'
'Terraneo, Giancarlo'
'Resnati, Giuseppe'

_publ_section_title
;
 2-Iodo-imidazolium receptor binds oxoanions via charge-assisted halogen
 bonding.
;
_journal_issue 7
_journal_name_full 'Organic &amp; biomolecular chemistry'
_journal_page_first 1329
_journal_page_last 1333
_journal_paper_doi 10.1039/c1ob06524f
_journal_volume 10
_journal_year 2012
_chemical_formula_moiety 'C20 H18 I N2 1+, I 1-'
_chemical_formula_sum 'C20 H18 I2 N2'
_chemical_formula_weight 540.16
_chemical_name_systematic
;
?
;
_space_group_IT_number 14
_symmetry_cell_setting monoclinic
_symmetry_space_group_name_Hall '-P 2ybc'
_symmetry_space_group_name_H-M 'P 1 21/c 1'
_atom_sites_solution_hydrogens geom
_atom_sites_solution_primary direct
_atom_sites_solution_secondary difmap
_audit_creation_method SHELXL-97
_cell_angle_alpha 90.00
_cell_angle_beta 92.507(2)
_cell_angle_gamma 90.00
_cell_formula_units_Z 4
_cell_length_a 8.2333(4)
_cell_length_b 10.2275(6)
_cell_length_c 21.9756(12)
_cell_measurement_reflns_used 9041
_cell_measurement_temperature 103(2)
_cell_measurement_theta_max 34.17
_cell_measurement_theta_min 2.20
_cell_volume 1848.71(17)
_computing_cell_refinement 'Bruker SAINT'
_computing_data_collection 'Bruker APEX2'
_computing_data_reduction 'Bruker SAINT'
_computing_molecular_graphics
;
ORTEP-3 (Farrugia, L.J. (1997) Jour. Appl. Cryst. 30, 565)
Mercury (Macrae, C. F., Edgington, P. R., McCabe, P., Pidcock, E.,
Shields, G. P., Taylor, R., Towler, M. & van de Streek, J. (2006).
J. Appl. Cryst. 39, 453-457
;
_computing_publication_material SHELXTL
_computing_structure_refinement 'SHELXL (Sheldrick, G. M. (2008). Acta Cryst. A64, 112-122)'
_computing_structure_solution
;
SIR2002 (Burla, M. C., Camalli, M., Carrozzini, B., Cascarano, G. L.,
Giacovazzo, C., Polidori, G. & Spagna, R. (2003).
J. Appl. Cryst. 36, 1103.)
;
_diffrn_ambient_temperature 103(2)
_diffrn_measured_fraction_theta_full 0.990
_diffrn_measured_fraction_theta_max 0.880
_diffrn_measurement_device_type 'Bruker APEX-II CCD'
_diffrn_measurement_method '\f and \w scans'
_diffrn_radiation_monochromator graphite
_diffrn_radiation_source 'fine-focus sealed tube'
_diffrn_radiation_type MoK\a
_diffrn_radiation_wavelength 0.71073
_diffrn_reflns_av_R_equivalents 0.0267
_diffrn_reflns_av_sigmaI/netI 0.0180
_diffrn_reflns_limit_h_max 11
_diffrn_reflns_limit_h_min -10
_diffrn_reflns_limit_k_max 16
_diffrn_reflns_limit_k_min -16
_diffrn_reflns_limit_l_max 34
_diffrn_reflns_limit_l_min -34
_diffrn_reflns_number 55642
_diffrn_reflns_theta_full 27.99
_diffrn_reflns_theta_max 34.49
_diffrn_reflns_theta_min 0.93
_diffrn_standards_decay_% 0.00
_exptl_absorpt_coefficient_mu 3.406
_exptl_absorpt_correction_T_max 0.7468
_exptl_absorpt_correction_T_min 0.6092
_exptl_absorpt_correction_type multi-scan
_exptl_absorpt_process_details 'Bruker (2001). SADABS. Bruker AXS Inc., Madison, Wisconsin, USA.'
_exptl_crystal_colour brown
_exptl_crystal_density_diffrn 1.941
_exptl_crystal_density_method 'not measured'
_exptl_crystal_description 'elongated table'
_exptl_crystal_F_000 1032
_exptl_crystal_size_max 0.36
_exptl_crystal_size_mid 0.16
_exptl_crystal_size_min 0.05
_refine_diff_density_max 3.775
_refine_diff_density_min -2.434
_refine_diff_density_rms 0.304
_refine_ls_extinction_method none
_refine_ls_goodness_of_fit_ref 1.316
_refine_ls_hydrogen_treatment noref
_refine_ls_matrix_type full
_refine_ls_number_parameters 219
_refine_ls_number_reflns 6886
_refine_ls_number_restraints 0
_refine_ls_restrained_S_all 1.316
_refine_ls_R_factor_all 0.0561
_refine_ls_R_factor_gt 0.0532
_refine_ls_shift/su_max 0.001
_refine_ls_shift/su_mean 0.000
_refine_ls_structure_factor_coef Fsqd
_refine_ls_weighting_details 'w=1/[\s^2^(Fo^2^)+47.6401P] where P=(Fo^2^+2Fc^2^)/3'
_refine_ls_weighting_scheme calc
_refine_ls_wR_factor_gt 0.1467
_refine_ls_wR_factor_ref 0.1482
_reflns_number_gt 6520
_reflns_number_total 6886
_reflns_threshold_expression I>2\s(I)
_cod_data_source_file c1ob06524f.txt
_cod_data_source_block mc02
_cod_original_sg_symbol_H-M 'P 21/c'
_cod_database_code 7152156

loop_
_symmetry_equiv_pos_as_xyz
'x, y, z'
'-x, y+1/2, -z+1/2'
'-x, -y, -z'
'x, -y-1/2, z-1/2'

loop_
_atom_site_label
_atom_site_type_symbol
_atom_site_fract_x
_atom_site_fract_y
_atom_site_fract_z
_atom_site_U_iso_or_equiv
_atom_site_adp_type
_atom_site_occupancy
_atom_site_symmetry_multiplicity
_atom_site_calc_flag
_atom_site_refinement_flags
I1 I 0.25133(6) 0.71493(4) 0.551787(19) 0.01449(9) Uani 1 1 d .
I2 I 0.24111(6) 0.42395(4) 0.488691(17) 0.01055(9) Uani 1 1 d .
N1 N 0.1695(7) 0.2010(5) 0.3966(2) 0.0091(9) Uani 1 1 d .
N2 N 0.2008(7) 0.1235(5) 0.4882(2) 0.0115(9) Uani 1 1 d .
C1 C 0.3195(8) 0.1659(6) 0.2726(3) 0.0116(10) Uani 1 1 d .
C2 C 0.4569(8) 0.1642(6) 0.3151(3) 0.0133(11) Uani 1 1 d .
H2 H 0.4516 0.2102 0.3525 0.016 Uiso 1 1 calc R
C3 C 0.5950(9) 0.0978(7) 0.3025(3) 0.0168(12) Uani 1 1 d .
H3 H 0.6847 0.0987 0.3312 0.020 Uiso 1 1 calc R
C4 C 0.6073(9) 0.0271(7) 0.2472(3) 0.0186(13) Uani 1 1 d .
H4 H 0.7034 -0.0206 0.2398 0.022 Uiso 1 1 calc R
C5 C 0.4819(9) 0.0278(7) 0.2050(3) 0.0174(12) Uani 1 1 d .
H5 H 0.4917 -0.0183 0.1679 0.021 Uiso 1 1 calc R
C6 C 0.3350(8) 0.0972(6) 0.2160(3) 0.0122(11) Uani 1 1 d .
C7 C 0.2079(9) 0.1007(6) 0.1722(3) 0.0135(11) Uani 1 1 d .
H7 H 0.2191 0.0568 0.1345 0.016 Uiso 1 1 calc R
C8 C 0.0643(9) 0.1677(6) 0.1827(3) 0.0135(11) Uani 1 1 d .
C9 C -0.0644(9) 0.1733(7) 0.1362(3) 0.0168(12) Uani 1 1 d .
H9 H -0.0506 0.1301 0.0985 0.020 Uiso 1 1 calc R
C10 C -0.2033(10) 0.2381(7) 0.1449(3) 0.0184(13) Uani 1 1 d .
H10 H -0.2859 0.2416 0.1134 0.022 Uiso 1 1 calc R
C11 C -0.2263(9) 0.3016(7) 0.2016(3) 0.0160(12) Uani 1 1 d .
H11 H -0.3254 0.3462 0.2079 0.019 Uiso 1 1 calc R
C12 C -0.1079(9) 0.2992(7) 0.2472(3) 0.0154(12) Uani 1 1 d .
H12 H -0.1264 0.3424 0.2846 0.018 Uiso 1 1 calc R
C13 C 0.0439(8) 0.2328(6) 0.2399(3) 0.0122(10) Uani 1 1 d .
C14 C 0.1717(8) 0.2293(6) 0.2843(3) 0.0113(10) Uani 1 1 d .
C15 C 0.1565(9) 0.2957(6) 0.3454(3) 0.0120(11) Uani 1 1 d .
H15A H 0.2432 0.3623 0.3509 0.014 Uiso 1 1 calc R
H15B H 0.0504 0.3411 0.3460 0.014 Uiso 1 1 calc R
C16 C 0.2048(8) 0.2354(6) 0.4546(3) 0.0099(10) Uani 1 1 d .
C17 C 0.1631(8) 0.0200(6) 0.4501(3) 0.0125(11) Uani 1 1 d .
H17 H 0.1544 -0.0691 0.4616 0.015 Uiso 1 1 calc R
C18 C 0.1407(9) 0.0690(6) 0.3930(3) 0.0130(11) Uani 1 1 d .
H18 H 0.1108 0.0209 0.3573 0.016 Uiso 1 1 calc R
C19 C 0.2362(9) 0.1141(6) 0.5544(3) 0.0155(12) Uani 1 1 d .
H19A H 0.1886 0.0326 0.5701 0.019 Uiso 1 1 calc R
H19B H 0.1864 0.1890 0.5751 0.019 Uiso 1 1 calc R
C20 C 0.4205(11) 0.1143(9) 0.5680(4) 0.0275(17) Uani 1 1 d .
H20A H 0.4689 0.1902 0.5485 0.041 Uiso 1 1 calc R
H20B H 0.4676 0.0339 0.5521 0.041 Uiso 1 1 calc R
H20C H 0.4427 0.1188 0.6121 0.041 Uiso 1 1 calc R

loop_
_atom_site_aniso_label
_atom_site_aniso_U_11
_atom_site_aniso_U_22
_atom_site_aniso_U_33
_atom_site_aniso_U_23
_atom_site_aniso_U_13
_atom_site_aniso_U_12
I1 0.0191(2) 0.01026(16) 0.01396(17) -0.00126(13) -0.00061(14) -0.00022(14)
I2 0.01388(18) 0.00950(15) 0.00820(14) -0.00117(11) -0.00041(12) -0.00011(13)
N1 0.015(2) 0.0072(19) 0.0054(18) -0.0010(15) 0.0004(16) -0.0003(17)
N2 0.015(3) 0.008(2) 0.012(2) 0.0008(16) 0.0061(18) -0.0043(17)
C1 0.019(3) 0.008(2) 0.008(2) 0.0006(18) 0.002(2) -0.001(2)
C2 0.014(3) 0.014(3) 0.012(2) -0.001(2) 0.000(2) -0.002(2)
C3 0.016(3) 0.017(3) 0.017(3) 0.001(2) 0.000(2) -0.001(2)
C4 0.018(3) 0.016(3) 0.022(3) 0.000(2) 0.003(2) 0.004(2)
C5 0.020(3) 0.016(3) 0.017(3) -0.003(2) 0.005(2) 0.001(2)
C6 0.018(3) 0.009(2) 0.010(2) -0.0018(18) 0.003(2) 0.000(2)
C7 0.018(3) 0.013(2) 0.010(2) -0.0022(19) 0.002(2) -0.001(2)
C8 0.021(3) 0.011(2) 0.008(2) -0.0006(19) 0.001(2) 0.000(2)
C9 0.023(4) 0.017(3) 0.010(2) 0.000(2) -0.003(2) -0.006(2)
C10 0.023(4) 0.018(3) 0.014(3) 0.004(2) -0.002(2) -0.006(2)
C11 0.017(3) 0.015(3) 0.016(3) 0.002(2) 0.000(2) 0.001(2)
C12 0.019(3) 0.014(3) 0.014(3) -0.001(2) 0.003(2) 0.001(2)
C13 0.017(3) 0.010(2) 0.010(2) 0.0003(18) 0.000(2) 0.000(2)
C14 0.017(3) 0.009(2) 0.008(2) -0.0010(18) 0.001(2) 0.000(2)
C15 0.021(3) 0.009(2) 0.005(2) -0.0001(18) 0.0009(19) 0.001(2)
C16 0.011(3) 0.012(2) 0.007(2) -0.0006(18) -0.0014(18) 0.0011(19)
C17 0.019(3) 0.010(2) 0.009(2) -0.0007(18) 0.004(2) -0.001(2)
C18 0.019(3) 0.009(2) 0.011(2) 0.0004(19) 0.001(2) -0.001(2)
C19 0.023(3) 0.012(2) 0.012(2) 0.001(2) 0.002(2) -0.008(2)
C20 0.022(4) 0.035(4) 0.025(4) 0.007(3) -0.002(3) -0.010(3)

loop_
_atom_type_symbol
_atom_type_description
_atom_type_scat_dispersion_real
_atom_type_scat_dispersion_imag
_atom_type_scat_source
C C 0.0033 0.0016 'International Tables Vol C Tables 4.2.6.8 and 6.1.1.4'
H H 0.0000 0.0000 'International Tables Vol C Tables 4.2.6.8 and 6.1.1.4'
N N 0.0061 0.0033 'International Tables Vol C Tables 4.2.6.8 and 6.1.1.4'
I I -0.4742 1.8119 'International Tables Vol C Tables 4.2.6.8 and 6.1.1.4'

loop_
_geom_angle_atom_site_label_1
_geom_angle_atom_site_label_2
_geom_angle_atom_site_label_3
_geom_angle
C16 N1 C18 110.0(5)
C16 N1 C15 123.6(5)
C18 N1 C15 126.3(5)
C16 N2 C17 109.0(5)
C16 N2 C19 125.5(5)
C17 N2 C19 125.5(5)
C14 C1 C2 123.2(6)
C14 C1 C6 119.4(6)
C2 C1 C6 117.3(6)
C3 C2 C1 121.0(6)
C3 C2 H2 119.5
C1 C2 H2 119.5
C2 C3 C4 121.2(7)
C2 C3 H3 119.4
C4 C3 H3 119.4
C5 C4 C3 120.1(7)
C5 C4 H4 120.0
C3 C4 H4 120.0
C4 C5 C6 120.7(6)
C4 C5 H5 119.6
C6 C5 H5 119.6
C7 C6 C5 120.8(6)
C7 C6 C1 119.5(6)
C5 C6 C1 119.7(6)
C6 C7 C8 121.1(6)
C6 C7 H7 119.5
C8 C7 H7 119.5
C7 C8 C13 120.2(6)
C7 C8 C9 120.3(6)
C13 C8 C9 119.5(6)
C10 C9 C8 121.5(6)
C10 C9 H9 119.2
C8 C9 H9 119.2
C9 C10 C11 119.8(7)
C9 C10 H10 120.1
C11 C10 H10 120.1
C12 C11 C10 121.0(7)
C12 C11 H11 119.5
C10 C11 H11 119.5
C11 C12 C13 121.5(6)
C11 C12 H12 119.3
C13 C12 H12 119.3
C14 C13 C12 124.3(6)
C14 C13 C8 118.9(6)
C12 C13 C8 116.8(6)
C13 C14 C1 120.7(5)
C13 C14 C15 121.1(6)
C1 C14 C15 118.2(6)
N1 C15 C14 111.9(5)
N1 C15 H15A 109.2
C14 C15 H15A 109.2
N1 C15 H15B 109.2
C14 C15 H15B 109.2
H15A C15 H15B 107.9
N1 C16 N2 106.6(5)
N1 C16 I2 127.3(4)
N2 C16 I2 126.0(4)
C18 C17 N2 107.3(6)
C18 C17 H17 126.3
N2 C17 H17 126.3
C17 C18 N1 107.1(6)
C17 C18 H18 126.5
N1 C18 H18 126.5
N2 C19 C20 110.1(6)
N2 C19 H19A 109.6
C20 C19 H19A 109.6
N2 C19 H19B 109.6
C20 C19 H19B 109.6
H19A C19 H19B 108.2
C19 C20 H20A 109.5
C19 C20 H20B 109.5
H20A C20 H20B 109.5
C19 C20 H20C 109.5
H20A C20 H20C 109.5
H20B C20 H20C 109.5

loop_
_geom_bond_atom_site_label_1
_geom_bond_atom_site_label_2
_geom_bond_distance
I2 C16 2.086(6)
N1 C16 1.341(7)
N1 C18 1.372(8)
N1 C15 1.486(8)
N2 C16 1.364(8)
N2 C17 1.377(8)
N2 C19 1.473(8)
C1 C14 1.413(9)
C1 C2 1.435(9)
C1 C6 1.439(8)
C2 C3 1.363(10)
C2 H2 0.9500
C3 C4 1.421(10)
C3 H3 0.9500
C4 C5 1.357(11)
C4 H4 0.9500
C5 C6 1.432(10)
C5 H5 0.9500
C6 C7 1.391(9)
C7 C8 1.395(10)
C7 H7 0.9500
C8 C13 1.440(9)
C8 C9 1.440(10)
C9 C10 1.343(11)
C9 H9 0.9500
C10 C11 1.426(10)
C10 H10 0.9500
C11 C12 1.367(10)
C11 H11 0.9500
C12 C13 1.438(10)
C12 H12 0.9500
C13 C14 1.403(9)
C14 C15 1.515(8)
C15 H15A 0.9900
C15 H15B 0.9900
C17 C18 1.355(9)
C17 H17 0.9500
C18 H18 0.9500
C19 C20 1.533(11)
C19 H19A 0.9900
C19 H19B 0.9900
C20 H20A 0.9800
C20 H20B 0.9800
C20 H20C 0.9800

loop_
_geom_torsion_atom_site_label_1
_geom_torsion_atom_site_label_2
_geom_torsion_atom_site_label_3
_geom_torsion_atom_site_label_4
_geom_torsion
C14 C1 C2 C3 177.7(6)
C6 C1 C2 C3 -1.4(9)
C1 C2 C3 C4 -0.4(10)
C2 C3 C4 C5 1.8(11)
C3 C4 C5 C6 -1.2(11)
C4 C5 C6 C7 178.4(7)
C4 C5 C6 C1 -0.7(10)
C14 C1 C6 C7 3.7(9)
C2 C1 C6 C7 -177.2(6)
C14 C1 C6 C5 -177.2(6)
C2 C1 C6 C5 1.9(9)
C5 C6 C7 C8 179.7(6)
C1 C6 C7 C8 -1.2(9)
C6 C7 C8 C13 -1.1(10)
C6 C7 C8 C9 178.3(6)
C7 C8 C9 C10 -179.4(7)
C13 C8 C9 C10 0.1(10)
C8 C9 C10 C11 -0.9(10)
C9 C10 C11 C12 0.9(11)
C10 C11 C12 C13 0.0(10)
C11 C12 C13 C14 178.5(6)
C11 C12 C13 C8 -0.8(9)
C7 C8 C13 C14 0.9(9)
C9 C8 C13 C14 -178.5(6)
C7 C8 C13 C12 -179.7(6)
C9 C8 C13 C12 0.8(9)
C12 C13 C14 C1 -177.6(6)
C8 C13 C14 C1 1.6(9)
C12 C13 C14 C15 1.0(10)
C8 C13 C14 C15 -179.7(6)
C2 C1 C14 C13 177.0(6)
C6 C1 C14 C13 -3.9(9)
C2 C1 C14 C15 -1.7(9)
C6 C1 C14 C15 177.4(5)
C16 N1 C15 C14 160.9(6)
C18 N1 C15 C14 -22.3(9)
C13 C14 C15 N1 118.4(6)
C1 C14 C15 N1 -62.9(8)
C18 N1 C16 N2 0.9(7)
C15 N1 C16 N2 178.1(6)
C18 N1 C16 I2 -174.7(5)
C15 N1 C16 I2 2.5(9)
C17 N2 C16 N1 0.2(7)
C19 N2 C16 N1 178.4(6)
C17 N2 C16 I2 175.9(5)
C19 N2 C16 I2 -5.9(9)
C16 N2 C17 C18 -1.2(8)
C19 N2 C17 C18 -179.4(6)
N2 C17 C18 N1 1.7(8)
C16 N1 C18 C17 -1.6(8)
C15 N1 C18 C17 -178.8(6)
C16 N2 C19 C20 -79.3(8)
C17 N2 C19 C20 98.7(8)
